data_7048809
loop_
_publ_author_name
'Nishiura, Toshiki'
'Takabatake, Asako'
'Okutsu, Mariko'
'Nakazawa, Jun'
'Hikichi, Shiro'

_publ_section_title
;
 Heteroleptic cobalt(iii) acetylacetonato complexes with N-heterocyclic
 carbine-donating scorpionate ligands: synthesis, structural
 characterization and catalysis.
;
_journal_issue 8
_journal_name_full 'Dalton transactions (Cambridge, England : 2003)'
_journal_page_first 2564
_journal_page_last 2568
_journal_paper_doi 10.1039/c8dt04469d
_journal_volume 48
_journal_year 2019
_chemical_formula_moiety 'C27 H33 B Co N8 O2, C F3 O3 S, H2 O'
_chemical_formula_sum 'C28 H35 B Co F3 N8 O6 S'
_chemical_formula_weight 738.44
_chemical_name_common
;
[{PhB(MeIm)3}Co(acac)(MeImH)]OTf H2O
;
_chemical_name_systematic
'[{tris(1-methylimidazol-2-ylidene-3-yl)phenylborato}(acetylacetonato)(1-methylimidazole)cobalt(III)] triflate H2O'
_space_group_crystal_system monoclinic
_space_group_IT_number 15
_space_group_name_Hall '-C 2yc'
_space_group_name_H-M_alt 'C 1 2/c 1'
_symmetry_space_group_name_Hall '-C 2yc'
_symmetry_space_group_name_H-M 'C 1 2/c 1'
_atom_sites_solution_hydrogens mixed
_audit_creation_method SHELXL-2014/7
_audit_update_record
;
2018-09-07 deposited with the CCDC.
2019-01-29 downloaded from the CCDC.
;
_cell_angle_alpha 90
_cell_angle_beta 115.652(2)
_cell_angle_gamma 90
_cell_formula_units_Z 8
_cell_length_a 24.1934(16)
_cell_length_b 13.0996(6)
_cell_length_c 21.9782(16)
_cell_measurement_reflns_used 7163
_cell_measurement_temperature 113(2)
_cell_measurement_theta_max 27.4855
_cell_measurement_theta_min 1.8135
_cell_volume 6278.9(7)
_computing_cell_refinement 'CrystalClear (Rigaku Inc., 2007)'
_computing_data_collection 'CrystalClear (Rigaku Inc., 2007)'
_computing_data_reduction 'CrystalClear (Rigaku Inc., 2007), SORTAV (Blessing, 1995)'
_computing_molecular_graphics 'Ortep-3 for Windows (Farrugia, 2012)'
_computing_publication_material 'WinGX publication routines (Farrugia, 2012)'
_computing_structure_refinement 'SHELXL-2014/7 (Sheldrick, 2014)'
_computing_structure_solution 'SIR92 (Altomare et al, 1994)'
_diffrn_ambient_temperature 113(2)
_diffrn_detector_area_resol_mean 28.5714
_diffrn_measured_fraction_theta_full 0.995
_diffrn_measured_fraction_theta_max 0.994
_diffrn_measurement_details
;
scan:
    Number of images: 600
               Slice: -115.0000 - 65.0000
         Image width: 0.3000
            Exp time: 15.0000
       Rotation axis: Omega
               Omega: 0.0000
                 Chi: 45.0000
                 Phi: 0.0000
                 XTD: 54.7612
              2theta: -25.1625
scan:
    Number of images: 600
               Slice: -115.0000 - 65.0000
         Image width: 0.3000
            Exp time: 15.0000
       Rotation axis: Omega
               Omega: 0.0000
                 Chi: 45.0000
                 Phi: 90.0000
                 XTD: 54.7612
              2theta: -25.1625
scan:
    Number of images: 600
               Slice: -115.0000 - 65.0000
         Image width: 0.3000
            Exp time: 15.0000
       Rotation axis: Omega
               Omega: 0.0000
                 Chi: 45.0000
                 Phi: 180.0000
                 XTD: 54.7612
              2theta: -25.1625

;
_diffrn_measurement_device
;
Saturn70 (2x2 bin mode)
;
_diffrn_measurement_device_details
;
AFC10: Fixed Chi 2 circle
;
_diffrn_measurement_method dtprofit.ref
_diffrn_orient_matrix_type d*Trek
_diffrn_orient_matrix_UB_11 0.0204
_diffrn_orient_matrix_UB_12 -0.0317
_diffrn_orient_matrix_UB_13 0.0261
_diffrn_orient_matrix_UB_21 0.0681
_diffrn_orient_matrix_UB_22 0.0305
_diffrn_orient_matrix_UB_23 -0.0160
_diffrn_orient_matrix_UB_31 0.0059
_diffrn_orient_matrix_UB_32 0.0122
_diffrn_orient_matrix_UB_33 0.0486
_diffrn_radiation_detector CCD
_diffrn_radiation_source 'Rotating Anode'
_diffrn_radiation_type MoK\a
_diffrn_radiation_wavelength 0.71073
_diffrn_reflns_av_R_equivalents 0.0190
_diffrn_reflns_av_unetI/netI 0.0180
_diffrn_reflns_Laue_measured_fraction_full 0.995
_diffrn_reflns_Laue_measured_fraction_max 0.994
_diffrn_reflns_limit_h_max 31
_diffrn_reflns_limit_h_min -31
_diffrn_reflns_limit_k_max 17
_diffrn_reflns_limit_k_min -17
_diffrn_reflns_limit_l_max 28
_diffrn_reflns_limit_l_min -28
_diffrn_reflns_number 7487
_diffrn_reflns_point_group_measured_fraction_full 0.995
_diffrn_reflns_point_group_measured_fraction_max 0.994
_diffrn_reflns_reduction_process 'Lp corrections applied'
_diffrn_reflns_theta_full 27.500
_diffrn_reflns_theta_max 27.518
_diffrn_reflns_theta_min 2.095
_diffrn_source_current 60.0000
_diffrn_source_power 3.0000
_diffrn_source_voltage 50.0000
_exptl_absorpt_coefficient_mu 0.688
_exptl_absorpt_correction_T_max 0.9232
_exptl_absorpt_correction_T_min 0.7551
_exptl_absorpt_correction_type numerical
_exptl_absorpt_process_details
;Numerical (Based on real shape of the crystal) absorption
correction was parformed on CrystalClear (Rigaku Inc., 2007)
with NUMABS method.
;
_exptl_crystal_colour Yellow
_exptl_crystal_density_diffrn 1.562
_exptl_crystal_description Block
_exptl_crystal_F_000 3056
_exptl_crystal_recrystallization_method 'Re-crystallisation from solvent: DCM/Hexane'
_exptl_crystal_size_max 0.500
_exptl_crystal_size_mid 0.300
_exptl_crystal_size_min 0.150
_refine_diff_density_max 0.933
_refine_diff_density_min -1.332
_refine_diff_density_rms 0.084
_refine_ls_extinction_method none
_refine_ls_goodness_of_fit_ref 1.069
_refine_ls_hydrogen_treatment mixed
_refine_ls_matrix_type full
_refine_ls_number_parameters 481
_refine_ls_number_reflns 7176
_refine_ls_number_restraints 30
_refine_ls_restrained_S_all 1.077
_refine_ls_R_factor_all 0.0513
_refine_ls_R_factor_gt 0.0488
_refine_ls_shift/su_max 0.001
_refine_ls_shift/su_mean 0.000
_refine_ls_structure_factor_coef Fsqd
_refine_ls_weighting_details 'w=1/[\s^2^(Fo^2^)+(0.0829P)^2^+11.8380P] where P=(Fo^2^+2Fc^2^)/3'
_refine_ls_weighting_scheme calc
_refine_ls_wR_factor_gt 0.1388
_refine_ls_wR_factor_ref 0.1415
_reflns_Friedel_coverage 0.000
_reflns_number_gt 6734
_reflns_number_total 7176
_reflns_threshold_expression 'I > 2\s(I)'
_cod_data_source_file c8dt04469d2.cif
_cod_data_source_block shelx
_cod_depositor_comments
;
The following automatic conversions were performed:

'_exptl_absorpt_correction_type' value 'Numerical' changed to
'numerical' according to
/home/data/users/saulius/crontab/automatic-downloads/rss-feeds/RSC/lib/dictionaries/cif_core.dic
dictionary named 'cif_core.dic' version 2.4.2 from 2011-04-26.

Automatic conversion script
Id: cif_fix_values 4973 2017-02-22 13:04:09Z antanas 

 Adding full bibliography for 7048809--7048810.cif.
;
_cod_database_code 7048809
_shelx_shelxl_version_number 2014/7
_shelx_space_group_comment
;
The symmetry employed for this shelxl refinement is uniquely defined
by the following loop, which should always be used as a source of
symmetry information in preference to the above space-group names.
They are only intended as comments.
;
_diffrn_number_total 7487
_diffrn_reflns_av_sigmai/deti 0.0418
_shelx_estimated_absorpt_t_min 0.770
_shelx_estimated_absorpt_t_max 0.820

loop_
_space_group_symop_operation_xyz
'x, y, z'
'-x, y, -z+1/2'
'x+1/2, y+1/2, z'
'-x+1/2, y+1/2, -z+1/2'
'-x, -y, -z'
'x, -y, z-1/2'
'-x+1/2, -y+1/2, -z'
'x+1/2, -y+1/2, z-1/2'

loop_
_atom_site_label
_atom_site_type_symbol
_atom_site_fract_x
_atom_site_fract_y
_atom_site_fract_z
_atom_site_U_iso_or_equiv
_atom_site_adp_type
_atom_site_occupancy
_atom_site_site_symmetry_order
_atom_site_calc_flag
_atom_site_refinement_flags_posn
_atom_site_refinement_flags_adp
_atom_site_refinement_flags_occupancy
_atom_site_disorder_assembly
_atom_site_disorder_group
Co1 Co 0.16525(2) 0.10961(2) 0.68258(2) 0.01685(10) Uani 1 1 d . . . . .
S1 S 0.11739(4) 0.57017(6) 0.94923(4) 0.03643(18) Uani 0.9 1 d . . P A 1
O2 O 0.21328(7) 0.00033(11) 0.66712(8) 0.0221(3) Uani 1 1 d . . . . .
N8 N 0.21693(8) 0.21558(13) 0.66681(9) 0.0198(3) Uani 1 1 d . . . . .
N7 N 0.26621(9) 0.30908(14) 0.62308(9) 0.0235(4) Uani 1 1 d . . . . .
O1 O 0.10737(7) 0.11029(11) 0.58754(8) 0.0216(3) Uani 1 1 d . . . . .
N6 N 0.20050(9) 0.11753(13) 0.82621(9) 0.0197(4) Uani 1 1 d . . . . .
C1 C 0.11724(9) 0.01210(15) 0.70627(10) 0.0181(4) Uani 1 1 d . . . . .
N3 N 0.09358(8) 0.30206(13) 0.66381(9) 0.0204(4) Uani 1 1 d . . . . .
O5 O 0.13312(12) 0.66965(18) 0.97621(12) 0.0539(6) Uani 1 1 d D . . . .
N1 N 0.09584(8) -0.08263(14) 0.68321(9) 0.0210(4) Uani 1 1 d . . . . .
N5 N 0.28164(8) 0.09569(14) 0.80924(10) 0.0222(4) Uani 1 1 d . . . . .
C9 C 0.22027(10) 0.11036(14) 0.77708(11) 0.0189(4) Uani 1 1 d . . . . .
N4 N 0.10800(8) 0.21572(13) 0.75338(9) 0.0188(3) Uani 1 1 d . . . . .
C26 C 0.27082(10) 0.35827(17) 0.68014(11) 0.0240(4) Uani 1 1 d . . . . .
H26 H 0.2914 0.4209 0.6975 0.029 Uiso 1 1 calc R U . . .
C25 C 0.24074(10) 0.30112(16) 0.70690(11) 0.0222(4) Uani 1 1 d . . . . .
H25 H 0.2365 0.3168 0.7469 0.027 Uiso 1 1 calc R U . . .
F3 F 0.06242(14) 0.5094(2) 0.82293(15) 0.0684(8) Uani 0.9 1 d . U P A 1
C3 C 0.07142(11) -0.12709(17) 0.72299(12) 0.0240(4) Uani 1 1 d . . . . .
H3 H 0.0538 -0.1932 0.7173 0.029 Uiso 1 1 calc R U . . .
N2 N 0.10471(8) 0.02743(13) 0.76053(9) 0.0191(3) Uani 1 1 d . . . . .
C10 C 0.24951(11) 0.10342(16) 0.88851(11) 0.0240(4) Uani 1 1 d . . . . .
H10 H 0.2479 0.1028 0.9309 0.029 Uiso 1 1 calc R U . . .
C22 C 0.20896(11) -0.02740(17) 0.60964(12) 0.0255(4) Uani 1 1 d . . . . .
C16 C 0.06349(12) 0.21202(19) 0.95521(12) 0.0290(5) Uani 1 1 d . . . . .
H16 H 0.0486 0.2339 0.9866 0.035 Uiso 1 1 calc R U . . .
C5 C 0.11923(9) 0.21597(15) 0.69850(10) 0.0180(4) Uani 1 1 d . . . . .
C7 C 0.06588(10) 0.35601(17) 0.69733(12) 0.0247(4) Uani 1 1 d . . . . .
H7 H 0.0445 0.4190 0.6836 0.030 Uiso 1 1 calc R U . . .
C2 C 0.07736(10) -0.05897(16) 0.77146(11) 0.0227(4) Uani 1 1 d . . . . .
H2 H 0.0650 -0.0686 0.8066 0.027 Uiso 1 1 calc R U . . .
C6 C 0.07497(10) 0.30225(16) 0.75309(12) 0.0235(4) Uani 1 1 d . . . . .
H6 H 0.0613 0.3203 0.7861 0.028 Uiso 1 1 calc R U . . .
C24 C 0.23309(10) 0.22390(17) 0.61679(11) 0.0230(4) Uani 1 1 d . . . . .
H24 H 0.2227 0.1760 0.5811 0.028 Uiso 1 1 calc R U . . .
O6 O -0.04787(11) 0.60671(16) 0.94026(9) 0.0549(6) Uani 1 1 d D . . . .
F1 F 0.12275(16) 0.6353(3) 0.83975(13) 0.0790(9) Uani 0.9 1 d . U P A 1
O3 O 0.06696(13) 0.5229(2) 0.95789(15) 0.0631(7) Uani 1 1 d D . . . .
C23 C 0.25409(13) -0.10720(18) 0.61126(15) 0.0337(6) Uani 1 1 d . . . . .
H23A H 0.2930 -0.0971 0.6513 0.051 Uiso 1 1 calc R U . . .
H23B H 0.2609 -0.1015 0.5706 0.051 Uiso 1 1 calc R U . . .
H23C H 0.2378 -0.1751 0.6129 0.051 Uiso 1 1 calc R U . . .
C13 C 0.10852(10) 0.14673(16) 0.86250(10) 0.0207(4) Uani 1 1 d . . . . .
C20 C 0.11613(11) 0.07146(17) 0.53919(11) 0.0242(4) Uani 1 1 d . . . . .
C8 C 0.09211(11) 0.33788(17) 0.60010(11) 0.0260(4) Uani 1 1 d . . . . .
H8A H 0.1269 0.3837 0.6094 0.039 Uiso 1 1 calc R U . . .
H8B H 0.0537 0.3747 0.5744 0.039 Uiso 1 1 calc R U . . .
H8C H 0.0948 0.2793 0.5738 0.039 Uiso 1 1 calc R U . . .
C17 C 0.12065(12) 0.2429(2) 0.96224(12) 0.0315(5) Uani 1 1 d . . . . .
H17 H 0.1450 0.2866 0.9985 0.038 Uiso 1 1 calc R U . . .
C27 C 0.28959(12) 0.3454(2) 0.57579(13) 0.0322(5) Uani 1 1 d . . . . .
H27A H 0.3046 0.2873 0.5591 0.048 Uiso 1 1 calc R U . . .
H27B H 0.3233 0.3935 0.5988 0.048 Uiso 1 1 calc R U . . .
H27C H 0.2566 0.3797 0.5377 0.048 Uiso 1 1 calc R U . . .
C4 C 0.10040(11) -0.13864(18) 0.62809(12) 0.0273(5) Uani 1 1 d . . . . .
H4A H 0.0939 -0.0916 0.5909 0.041 Uiso 1 1 calc R U . . .
H4B H 0.0691 -0.1923 0.6121 0.041 Uiso 1 1 calc R U . . .
H4C H 0.1412 -0.1695 0.6442 0.041 Uiso 1 1 calc R U . . .
C18 C 0.14245(11) 0.21062(18) 0.91676(12) 0.0269(5) Uani 1 1 d . . . . .
H18 H 0.1819 0.2327 0.9226 0.032 Uiso 1 1 calc R U . . .
C11 C 0.29993(11) 0.09068(18) 0.87819(12) 0.0273(5) Uani 1 1 d . . . . .
H11 H 0.3405 0.0802 0.9119 0.033 Uiso 1 1 calc R U . . .
C21 C 0.16502(11) 0.00806(17) 0.54688(12) 0.0270(5) Uani 1 1 d . . . . .
H21 H 0.1689 -0.0124 0.5074 0.032 Uiso 1 1 calc R U . . .
C14 C 0.04995(10) 0.11858(16) 0.85576(11) 0.0230(4) Uani 1 1 d . . . . .
H14 H 0.0245 0.0776 0.8184 0.028 Uiso 1 1 calc R U . . .
O4 O 0.16709(12) 0.5022(2) 0.96017(14) 0.0559(7) Uani 0.9 1 d . . P A 1
C15 C 0.02827(11) 0.14886(18) 0.90193(12) 0.0261(5) Uani 1 1 d . . . . .
H15 H -0.0108 0.1263 0.8970 0.031 Uiso 1 1 calc R U . . .
F2 F 0.03569(15) 0.6572(3) 0.84106(14) 0.0867(9) Uani 0.9 1 d . U P A 1
C12 C 0.32527(11) 0.0827(2) 0.77976(13) 0.0305(5) Uani 1 1 d . . . . .
H12A H 0.3247 0.0115 0.7658 0.046 Uiso 1 1 calc R U . . .
H12B H 0.3666 0.1005 0.8134 0.046 Uiso 1 1 calc R U . . .
H12C H 0.3136 0.1274 0.7404 0.046 Uiso 1 1 calc R U . . .
C19 C 0.06778(13) 0.0979(2) 0.47013(12) 0.0349(6) Uani 1 1 d . . . . .
H19A H 0.0276 0.0754 0.4659 0.052 Uiso 1 1 calc R U . . .
H19B H 0.0770 0.0637 0.4359 0.052 Uiso 1 1 calc R U . . .
H19C H 0.0672 0.1720 0.4635 0.052 Uiso 1 1 calc R U . . .
B1 B 0.12958(11) 0.12612(18) 0.80404(12) 0.0192(4) Uani 1 1 d . . . . .
C28 C 0.08257(16) 0.5929(3) 0.85783(16) 0.0465(7) Uani 1 1 d D . . . .
S2 S 0.0637(4) 0.6115(5) 0.9198(5) 0.0476(19) Uani 0.1 1 d D . P A 2
F4 F 0.1351(6) 0.5501(17) 0.8666(11) 0.086(5) Uani 0.1 1 d D U P A 2
O7 O 0.0225(5) 0.6880(9) 0.9149(13) 0.100 Uiso 0.1 1 d D U P A 2
F5 F 0.0806(11) 0.6828(10) 0.8278(11) 0.080(5) Uani 0.1 1 d D U P A 2
F6 F 0.0389(9) 0.5377(15) 0.8097(13) 0.078(6) Uani 0.1 1 d D U P A 2
H28 H -0.0081(7) 0.595(2) 0.9429(14) 0.100 Uiso 1 1 d D U . . .
H29 H -0.0499 0.5652 0.9742 0.100 Uiso 1 1 d D U . . .

loop_
_atom_site_aniso_label
_atom_site_aniso_U_11
_atom_site_aniso_U_22
_atom_site_aniso_U_33
_atom_site_aniso_U_23
_atom_site_aniso_U_13
_atom_site_aniso_U_12
Co1 0.02061(17) 0.01425(16) 0.01814(16) -0.00028(9) 0.01070(12) -0.00018(9)
S1 0.0427(4) 0.0359(4) 0.0384(4) 0.0002(3) 0.0248(3) 0.0028(3)
O2 0.0255(7) 0.0178(7) 0.0265(8) -0.0018(6) 0.0147(6) 0.0004(6)
N8 0.0229(8) 0.0173(8) 0.0211(8) -0.0008(7) 0.0114(7) -0.0005(7)
N7 0.0280(9) 0.0216(9) 0.0248(9) -0.0013(7) 0.0150(8) -0.0041(7)
O1 0.0248(8) 0.0220(8) 0.0199(7) -0.0019(5) 0.0113(6) -0.0011(6)
N6 0.0235(9) 0.0174(8) 0.0194(8) -0.0009(6) 0.0103(7) -0.0014(6)
C1 0.0189(9) 0.0166(9) 0.0186(9) 0.0005(7) 0.0079(7) 0.0000(7)
N3 0.0233(9) 0.0169(8) 0.0240(9) 0.0018(7) 0.0131(7) 0.0015(7)
O5 0.0803(16) 0.0448(12) 0.0463(12) -0.0054(10) 0.0364(12) 0.0012(11)
N1 0.0251(9) 0.0167(8) 0.0234(9) -0.0019(7) 0.0125(7) -0.0032(7)
N5 0.0207(9) 0.0220(9) 0.0237(9) -0.0012(7) 0.0094(7) 0.0012(7)
C9 0.0226(10) 0.0143(9) 0.0228(10) 0.0006(7) 0.0124(8) -0.0005(7)
N4 0.0221(8) 0.0166(8) 0.0212(8) -0.0009(6) 0.0126(7) 0.0003(6)
C26 0.0278(11) 0.0190(10) 0.0257(10) -0.0025(8) 0.0122(9) -0.0016(8)
C25 0.0264(10) 0.0197(10) 0.0226(10) -0.0026(8) 0.0124(8) -0.0014(8)
F3 0.082(2) 0.0593(16) 0.0603(16) -0.0281(13) 0.0270(14) -0.0159(14)
C3 0.0268(11) 0.0197(10) 0.0279(11) 0.0005(8) 0.0142(9) -0.0037(8)
N2 0.0221(8) 0.0175(8) 0.0192(8) 0.0009(6) 0.0103(7) -0.0010(7)
C10 0.0278(11) 0.0223(11) 0.0195(10) -0.0011(8) 0.0078(9) 0.0001(8)
C22 0.0329(11) 0.0174(10) 0.0352(12) -0.0037(9) 0.0231(10) -0.0027(8)
C16 0.0382(13) 0.0312(12) 0.0234(10) 0.0030(9) 0.0188(10) 0.0092(10)
C5 0.0206(9) 0.0169(9) 0.0181(9) 0.0006(7) 0.0098(7) -0.0013(7)
C7 0.0290(11) 0.0178(10) 0.0325(11) 0.0013(8) 0.0182(9) 0.0046(8)
C2 0.0243(10) 0.0204(10) 0.0259(10) 0.0030(8) 0.0133(8) -0.0022(8)
C6 0.0271(10) 0.0183(10) 0.0305(11) -0.0010(8) 0.0175(9) 0.0017(8)
C24 0.0284(11) 0.0200(10) 0.0237(10) -0.0022(8) 0.0142(9) -0.0034(8)
O6 0.0446(13) 0.0607(15) 0.0544(14) -0.0054(11) 0.0168(11) 0.0005(10)
F1 0.103(2) 0.103(2) 0.0489(14) -0.0108(14) 0.0497(15) -0.0430(18)
O3 0.0740(16) 0.0550(14) 0.0869(18) 0.0145(13) 0.0597(15) 0.0054(12)
C23 0.0423(14) 0.0262(12) 0.0430(15) -0.0023(10) 0.0283(12) 0.0053(10)
C13 0.0278(10) 0.0175(9) 0.0201(9) 0.0008(7) 0.0134(8) -0.0002(8)
C20 0.0324(11) 0.0208(10) 0.0214(10) -0.0029(8) 0.0136(9) -0.0068(8)
C8 0.0320(11) 0.0228(10) 0.0251(10) 0.0068(8) 0.0140(9) 0.0040(9)
C17 0.0396(13) 0.0313(12) 0.0244(11) -0.0062(9) 0.0146(10) -0.0006(10)
C27 0.0402(13) 0.0334(13) 0.0314(12) -0.0027(10) 0.0235(11) -0.0090(10)
C4 0.0370(12) 0.0214(10) 0.0281(11) -0.0086(9) 0.0182(10) -0.0061(9)
C18 0.0291(11) 0.0253(11) 0.0286(11) -0.0041(9) 0.0147(9) -0.0045(9)
C11 0.0270(11) 0.0272(11) 0.0226(11) -0.0023(9) 0.0061(9) 0.0015(9)
C21 0.0393(13) 0.0220(10) 0.0280(11) -0.0037(8) 0.0223(10) -0.0033(9)
C14 0.0253(11) 0.0223(10) 0.0224(10) 0.0000(8) 0.0114(9) 0.0002(8)
O4 0.0481(14) 0.0605(16) 0.0612(16) -0.0011(13) 0.0256(12) 0.0138(12)
C15 0.0286(11) 0.0266(11) 0.0282(11) 0.0053(9) 0.0171(9) 0.0049(9)
F2 0.089(2) 0.089(2) 0.0590(15) 0.0111(14) 0.0103(14) 0.0399(17)
C12 0.0226(11) 0.0380(13) 0.0328(12) -0.0031(10) 0.0138(10) 0.0034(10)
C19 0.0439(15) 0.0366(13) 0.0212(11) -0.0044(9) 0.0113(11) -0.0021(11)
B1 0.0234(11) 0.0174(10) 0.0192(10) 0.0001(8) 0.0115(9) -0.0010(8)
C28 0.0538(18) 0.0477(17) 0.0393(15) -0.0052(13) 0.0213(14) -0.0055(14)
S2 0.069(5) 0.032(3) 0.065(5) -0.014(3) 0.051(5) 0.003(3)
F4 0.097(9) 0.112(10) 0.070(8) -0.007(8) 0.055(7) -0.013(9)
F5 0.086(9) 0.088(9) 0.057(8) 0.021(8) 0.023(8) 0.001(9)
F6 0.083(10) 0.062(9) 0.084(9) -0.018(8) 0.032(8) -0.025(8)

loop_
_atom_type_symbol
_atom_type_description
_atom_type_scat_dispersion_real
_atom_type_scat_dispersion_imag
_atom_type_scat_source
C C 0.0033 0.0016 'International Tables Vol C Tables 4.2.6.8 and 6.1.1.4'
H H 0.0000 0.0000 'International Tables Vol C Tables 4.2.6.8 and 6.1.1.4'
N N 0.0061 0.0033 'International Tables Vol C Tables 4.2.6.8 and 6.1.1.4'
O O 0.0106 0.0060 'International Tables Vol C Tables 4.2.6.8 and 6.1.1.4'
F F 0.0171 0.0103 'International Tables Vol C Tables 4.2.6.8 and 6.1.1.4'
S S 0.1246 0.1234 'International Tables Vol C Tables 4.2.6.8 and 6.1.1.4'
Co Co 0.3494 0.9721 'International Tables Vol C Tables 4.2.6.8 and 6.1.1.4'
B B 0.0013 0.0007 'International Tables Vol C Tables 4.2.6.8 and 6.1.1.4'

loop_
_geom_angle_atom_site_label_1
_geom_angle_atom_site_label_2
_geom_angle_atom_site_label_3
_geom_angle
C5 Co1 C9 89.09(9)
C5 Co1 C1 88.10(9)
C9 Co1 C1 85.90(9)
C5 Co1 O1 89.29(8)
C9 Co1 O1 178.15(7)
C1 Co1 O1 93.14(8)
C5 Co1 O2 179.42(8)
C9 Co1 O2 90.34(8)
C1 Co1 O2 91.97(8)
O1 Co1 O2 91.28(6)
C5 Co1 N8 89.03(8)
C9 Co1 N8 89.50(8)
C1 Co1 N8 174.61(8)
O1 Co1 N8 91.38(7)
O2 Co1 N8 90.85(7)
O5 S1 O4 116.71(17)
O5 S1 O3 115.26(15)
O4 S1 O3 113.91(17)
O5 S1 C28 102.84(15)
O4 S1 C28 103.82(16)
O3 S1 C28 101.48(16)
C22 O2 Co1 125.34(15)
C24 N8 C25 105.71(18)
C24 N8 Co1 129.42(15)
C25 N8 Co1 124.79(14)
C24 N7 C26 107.02(18)
C24 N7 C27 126.41(19)
C26 N7 C27 126.48(19)
C20 O1 Co1 126.16(15)
C9 N6 C10 109.36(19)
C9 N6 B1 118.08(18)
C10 N6 B1 132.08(18)
N1 C1 N2 105.54(17)
N1 C1 Co1 132.64(15)
N2 C1 Co1 121.43(15)
C5 N3 C7 109.58(17)
C5 N3 C8 128.50(18)
C7 N3 C8 121.91(18)
C1 N1 C3 110.41(18)
C1 N1 C4 128.04(18)
C3 N1 C4 121.39(18)
C9 N5 C11 109.69(19)
C9 N5 C12 128.44(19)
C11 N5 C12 121.84(19)
N5 C9 N6 106.16(19)
N5 C9 Co1 130.82(16)
N6 C9 Co1 122.77(16)
C5 N4 C6 109.50(17)
C5 N4 B1 120.75(17)
C6 N4 B1 129.73(18)
C25 C26 N7 107.07(19)
C25 C26 H26 126.5
N7 C26 H26 126.5
C26 C25 N8 109.06(19)
C26 C25 H25 125.5
N8 C25 H25 125.5
C2 C3 N1 107.05(19)
C2 C3 H3 126.5
N1 C3 H3 126.5
C1 N2 C2 109.56(17)
C1 N2 B1 118.87(17)
C2 N2 B1 130.98(17)
C11 C10 N6 107.6(2)
C11 C10 H10 126.2
N6 C10 H10 126.2
O2 C22 C21 125.5(2)
O2 C22 C23 115.4(2)
C21 C22 C23 119.1(2)
C17 C16 C15 119.2(2)
C17 C16 H16 120.4
C15 C16 H16 120.4
N4 C5 N3 106.61(17)
N4 C5 Co1 121.51(15)
N3 C5 Co1 131.86(15)
C6 C7 N3 106.94(19)
C6 C7 H7 126.5
N3 C7 H7 126.5
C3 C2 N2 107.42(19)
C3 C2 H2 126.3
N2 C2 H2 126.3
C7 C6 N4 107.38(19)
C7 C6 H6 126.3
N4 C6 H6 126.3
N8 C24 N7 111.14(19)
N8 C24 H24 124.4
N7 C24 H24 124.4
H28 O6 H29 105.0
C22 C23 H23A 109.5
C22 C23 H23B 109.5
H23A C23 H23B 109.5
C22 C23 H23C 109.5
H23A C23 H23C 109.5
H23B C23 H23C 109.5
C18 C13 C14 116.08(19)
C18 C13 B1 120.94(19)
C14 C13 B1 121.87(19)
O1 C20 C21 125.1(2)
O1 C20 C19 114.3(2)
C21 C20 C19 120.6(2)
N3 C8 H8A 109.5
N3 C8 H8B 109.5
H8A C8 H8B 109.5
N3 C8 H8C 109.5
H8A C8 H8C 109.5
H8B C8 H8C 109.5
C18 C17 C16 120.3(2)
C18 C17 H17 119.8
C16 C17 H17 119.8
N7 C27 H27A 109.5
N7 C27 H27B 109.5
H27A C27 H27B 109.5
N7 C27 H27C 109.5
H27A C27 H27C 109.5
H27B C27 H27C 109.5
N1 C4 H4A 109.5
N1 C4 H4B 109.5
H4A C4 H4B 109.5
N1 C4 H4C 109.5
H4A C4 H4C 109.5
H4B C4 H4C 109.5
C17 C18 C13 122.3(2)
C17 C18 H18 118.9
C13 C18 H18 118.9
C10 C11 N5 107.2(2)
C10 C11 H11 126.4
N5 C11 H11 126.4
C20 C21 C22 123.8(2)
C20 C21 H21 118.1
C22 C21 H21 118.1
C15 C14 C13 122.0(2)
C15 C14 H14 119.0
C13 C14 H14 119.0
C16 C15 C14 120.0(2)
C16 C15 H15 120.0
C14 C15 H15 120.0
N5 C12 H12A 109.5
N5 C12 H12B 109.5
H12A C12 H12B 109.5
N5 C12 H12C 109.5
H12A C12 H12C 109.5
H12B C12 H12C 109.5
C20 C19 H19A 109.5
C20 C19 H19B 109.5
H19A C19 H19B 109.5
C20 C19 H19C 109.5
H19A C19 H19C 109.5
H19B C19 H19C 109.5
N4 B1 N2 105.46(17)
N4 B1 N6 105.12(16)
N2 B1 N6 102.10(16)
N4 B1 C13 109.00(17)
N2 B1 C13 117.33(17)
N6 B1 C13 116.64(18)
F3 C28 F1 108.2(3)
F3 C28 F2 108.2(3)
F1 C28 F2 107.5(3)
F4 C28 F6 105.4(9)
F4 C28 F5 105.8(9)
F6 C28 F5 103.8(9)
F4 C28 S2 122.6(11)
F6 C28 S2 109.3(15)
F5 C28 S2 108.4(12)
F3 C28 S1 112.7(3)
F1 C28 S1 110.4(2)
F2 C28 S1 109.8(2)
O7 S2 O3 119.5(10)
O7 S2 C28 119.8(13)
O3 S2 C28 114.1(4)
O7 S2 O5 100.1(8)
O3 S2 O5 98.4(6)
C28 S2 O5 97.2(4)

loop_
_geom_bond_atom_site_label_1
_geom_bond_atom_site_label_2
_geom_bond_distance
Co1 C5 1.908(2)
Co1 C9 1.922(2)
Co1 C1 1.943(2)
Co1 O1 1.9472(16)
Co1 O2 1.9638(15)
Co1 N8 1.9963(18)
S1 O5 1.414(2)
S1 O4 1.431(3)
S1 O3 1.452(3)
S1 C28 1.835(3)
O2 C22 1.274(3)
N8 C24 1.321(3)
N8 C25 1.387(3)
N7 C24 1.346(3)
N7 C26 1.371(3)
N7 C27 1.461(3)
O1 C20 1.276(3)
N6 C9 1.360(3)
N6 C10 1.382(3)
N6 B1 1.572(3)
C1 N1 1.356(3)
C1 N2 1.366(3)
N3 C5 1.352(3)
N3 C7 1.385(3)
N3 C8 1.462(3)
O5 S2 1.771(10)
N1 C3 1.378(3)
N1 C4 1.461(3)
N5 C9 1.354(3)
N5 C11 1.384(3)
N5 C12 1.468(3)
N4 C5 1.346(3)
N4 C6 1.385(3)
N4 B1 1.545(3)
C26 C25 1.344(3)
C26 H26 0.9500
C25 H25 0.9500
F3 C28 1.304(4)
C3 C2 1.349(3)
C3 H3 0.9500
N2 C2 1.384(3)
N2 B1 1.565(3)
C10 C11 1.344(3)
C10 H10 0.9500
C22 C21 1.407(3)
C22 C23 1.501(3)
C16 C17 1.384(4)
C16 C15 1.385(3)
C16 H16 0.9500
C7 C6 1.346(3)
C7 H7 0.9500
C2 H2 0.9500
C6 H6 0.9500
C24 H24 0.9500
O6 H28 0.9503
O6 H29 0.9417
F1 C28 1.321(4)
O3 S2 1.413(8)
C23 H23A 0.9800
C23 H23B 0.9800
C23 H23C 0.9800
C13 C18 1.396(3)
C13 C14 1.409(3)
C13 B1 1.597(3)
C20 C21 1.394(3)
C20 C19 1.502(3)
C8 H8A 0.9800
C8 H8B 0.9800
C8 H8C 0.9800
C17 C18 1.383(3)
C17 H17 0.9500
C27 H27A 0.9800
C27 H27B 0.9800
C27 H27C 0.9800
C4 H4A 0.9800
C4 H4B 0.9800
C4 H4C 0.9800
C18 H18 0.9500
C11 H11 0.9500
C21 H21 0.9500
C14 C15 1.387(3)
C14 H14 0.9500
C15 H15 0.9500
F2 C28 1.330(4)
C12 H12A 0.9800
C12 H12B 0.9800
C12 H12C 0.9800
C19 H19A 0.9800
C19 H19B 0.9800
C19 H19C 0.9800
C28 F4 1.324(9)
C28 F6 1.338(9)
C28 F5 1.341(9)
C28 S2 1.631(8)
S2 O7 1.385(9)

loop_
_geom_torsion_atom_site_label_1
_geom_torsion_atom_site_label_2
_geom_torsion_atom_site_label_3
_geom_torsion_atom_site_label_4
_geom_torsion
N2 C1 N1 C3 -1.2(2)
Co1 C1 N1 C3 171.34(17)
N2 C1 N1 C4 -176.6(2)
Co1 C1 N1 C4 -4.0(3)
C11 N5 C9 N6 1.8(2)
C12 N5 C9 N6 179.7(2)
C11 N5 C9 Co1 -172.52(16)
C12 N5 C9 Co1 5.4(3)
C10 N6 C9 N5 -2.2(2)
B1 N6 C9 N5 -175.19(17)
C10 N6 C9 Co1 172.62(14)
B1 N6 C9 Co1 -0.3(2)
C24 N7 C26 C25 0.4(3)
C27 N7 C26 C25 177.0(2)
N7 C26 C25 N8 -0.1(3)
C24 N8 C25 C26 -0.3(2)
Co1 N8 C25 C26 -177.22(15)
C1 N1 C3 C2 0.3(3)
C4 N1 C3 C2 176.0(2)
N1 C1 N2 C2 1.7(2)
Co1 C1 N2 C2 -171.91(14)
N1 C1 N2 B1 173.84(17)
Co1 C1 N2 B1 0.2(3)
C9 N6 C10 C11 1.9(2)
B1 N6 C10 C11 173.5(2)
Co1 O2 C22 C21 -6.7(3)
Co1 O2 C22 C23 175.37(15)
C6 N4 C5 N3 0.1(2)
B1 N4 C5 N3 178.45(17)
C6 N4 C5 Co1 178.77(15)
B1 N4 C5 Co1 -2.9(3)
C7 N3 C5 N4 -0.2(2)
C8 N3 C5 N4 -179.2(2)
C7 N3 C5 Co1 -178.66(17)
C8 N3 C5 Co1 2.3(3)
C5 N3 C7 C6 0.2(3)
C8 N3 C7 C6 179.3(2)
N1 C3 C2 N2 0.8(3)
C1 N2 C2 C3 -1.5(2)
B1 N2 C2 C3 -172.4(2)
N3 C7 C6 N4 -0.1(3)
C5 N4 C6 C7 0.0(2)
B1 N4 C6 C7 -178.2(2)
C25 N8 C24 N7 0.6(2)
Co1 N8 C24 N7 177.30(14)
C26 N7 C24 N8 -0.6(3)
C27 N7 C24 N8 -177.2(2)
Co1 O1 C20 C21 10.3(3)
Co1 O1 C20 C19 -170.67(15)
C15 C16 C17 C18 -0.4(4)
C16 C17 C18 C13 0.2(4)
C14 C13 C18 C17 1.3(3)
B1 C13 C18 C17 169.5(2)
N6 C10 C11 N5 -0.8(3)
C9 N5 C11 C10 -0.6(3)
C12 N5 C11 C10 -178.8(2)
O1 C20 C21 C22 4.8(4)
C19 C20 C21 C22 -174.1(2)
O2 C22 C21 C20 -6.7(4)
C23 C22 C21 C20 171.2(2)
C18 C13 C14 C15 -2.7(3)
B1 C13 C14 C15 -170.7(2)
C17 C16 C15 C14 -1.0(4)
C13 C14 C15 C16 2.6(3)
C5 N4 B1 N2 -52.1(2)
C6 N4 B1 N2 125.9(2)
C5 N4 B1 N6 55.3(2)
C6 N4 B1 N6 -126.7(2)
C5 N4 B1 C13 -178.94(18)
C6 N4 B1 C13 -0.9(3)
C1 N2 B1 N4 52.6(2)
C2 N2 B1 N4 -137.2(2)
C1 N2 B1 N6 -57.0(2)
C2 N2 B1 N6 113.1(2)
C1 N2 B1 C13 174.14(18)
C2 N2 B1 C13 -15.7(3)
C9 N6 B1 N4 -52.6(2)
C10 N6 B1 N4 136.3(2)
C9 N6 B1 N2 57.3(2)
C10 N6 B1 N2 -113.8(2)
C9 N6 B1 C13 -173.47(17)
C10 N6 B1 C13 15.5(3)
C18 C13 B1 N4 -81.7(2)
C14 C13 B1 N4 85.8(2)
C18 C13 B1 N2 158.6(2)
C14 C13 B1 N2 -33.9(3)
C18 C13 B1 N6 37.1(3)
C14 C13 B1 N6 -155.48(19)
O5 S1 C28 F3 -177.6(3)
O4 S1 C28 F3 60.4(3)
O3 S1 C28 F3 -58.0(3)
O5 S1 C28 F1 61.3(3)
O4 S1 C28 F1 -60.7(3)
O3 S1 C28 F1 -179.1(3)
O5 S1 C28 F2 -57.0(3)
O4 S1 C28 F2 -179.0(3)
O3 S1 C28 F2 62.6(3)
F4 C28 S2 O7 155.2(15)
F6 C28 S2 O7 -80.9(14)
F5 C28 S2 O7 31.6(15)
F4 C28 S2 O3 -53.4(14)
F6 C28 S2 O3 70.5(13)
F5 C28 S2 O3 -177.0(12)
F4 C28 S2 O5 49.1(13)
F6 C28 S2 O5 173.0(11)
F5 C28 S2 O5 -74.5(11)
